data_7105199
loop_
_publ_author_name
'Matsuo, Jun-Ichi'
'Sasaki, Shun'
'Hoshikawa, Takaya'
'Ishibashi, Hiroyuki'

_publ_section_title
;
 Intramolecular formal [4+2] cycloaddition of 3-ethoxycyclobutanones
 and alkenes.
;
_journal_issue 6
_journal_name_full 'Chemical communications (Cambridge, England)'
_journal_page_first 934
_journal_page_last 936
_journal_paper_doi 10.1039/b919332d
_journal_volume 46
_journal_year 2010
_chemical_formula_moiety 'C23 H26 O2 '
_chemical_formula_sum 'C23 H26 O2'
_chemical_formula_weight 334.46
_space_group_IT_number 14
_symmetry_cell_setting monoclinic
_symmetry_Int_Tables_number 14
_symmetry_space_group_name_Hall '-P 2yab'
_symmetry_space_group_name_H-M 'P 1 21/a 1'
_cell_angle_alpha 90.000(2)
_cell_angle_beta 112.789(2)
_cell_angle_gamma 90.000(2)
_cell_formula_units_Z 4
_cell_length_a 10.286(3)
_cell_length_b 16.713(4)
_cell_length_c 11.099(3)
_cell_measurement_reflns_used 8294
_cell_measurement_temperature 123.2
_cell_measurement_theta_max 30.5
_cell_measurement_theta_min 3.2
_cell_volume 1759.0(7)
_computing_cell_refinement CRYSTALCLEAR
_computing_data_collection CRYSTALCLEAR
_computing_data_reduction 'teXsan Ver. 1.11'
_computing_publication_material 'teXsan Ver. 1.11'
_computing_structure_refinement 'teXsan Ver. 1.10'
_computing_structure_solution SHELXS86
_diffrn_ambient_temperature 123.2
_diffrn_detector_area_resol_mean 14.46
_diffrn_measured_fraction_theta_full 0.8552
_diffrn_measured_fraction_theta_max 0.8552
_diffrn_measurement_device_type 'Rigaku/MSC Mercury CCD'
_diffrn_measurement_method \w
_diffrn_radiation_type 'Mo K\a'
_diffrn_radiation_wavelength 0.7107
_diffrn_reflns_av_R_equivalents 0.136
_diffrn_reflns_limit_h_max 12
_diffrn_reflns_limit_h_min -14
_diffrn_reflns_limit_k_max 22
_diffrn_reflns_limit_k_min -22
_diffrn_reflns_limit_l_max 15
_diffrn_reflns_limit_l_min -12
_diffrn_reflns_number 19979
_diffrn_reflns_theta_full 30.52
_diffrn_reflns_theta_max 30.52
_exptl_absorpt_coefficient_mu 0.079
_exptl_absorpt_correction_type none
_exptl_crystal_colour Colorless
_exptl_crystal_density_diffrn 1.263
_exptl_crystal_density_method 'not measured'
_exptl_crystal_description Prism
_exptl_crystal_F_000 720.00
_exptl_crystal_size_max 0.25
_exptl_crystal_size_mid 0.20
_exptl_crystal_size_min 0.08
_refine_diff_density_max 0.48
_refine_diff_density_min -0.37
_refine_ls_extinction_method none
_refine_ls_goodness_of_fit_ref 1.136
_refine_ls_hydrogen_treatment noref
_refine_ls_number_parameters 226
_refine_ls_number_reflns 2609
_refine_ls_R_factor_gt 0.0792
_refine_ls_shift/su_max 0.0002
_refine_ls_structure_factor_coef F
_refine_ls_weighting_details 'w = 1/[\s^2^(Fo) + 0.00212|Fo|^2^]'
_refine_ls_weighting_scheme calc
_refine_ls_wR_factor_ref 0.0962
_reflns_number_gt 2609
_reflns_number_total 4596
_reflns_threshold_expression F^2^>3.0\s(F^2^)
_cod_data_source_file b919332d.txt
_cod_data_source_block '_matsuo4'
_cod_original_formula_sum 'C23 H26 O2 '
_cod_database_code 7105199

loop_
_symmetry_equiv_pos_as_xyz
x,y,z
1/2-x,1/2+y,-z
-x,-y,-z
1/2+x,1/2-y,z

loop_
_atom_site_label
_atom_site_type_symbol
_atom_site_fract_x
_atom_site_fract_y
_atom_site_fract_z
_atom_site_U_iso_or_equiv
_atom_site_adp_type
_atom_site_occupancy
_atom_site_calc_flag
_atom_site_refinement_flags
_atom_site_disorder_assembly
_atom_site_disorder_group
O1 O 0.1624(2) 0.9829(1) 0.8037(2) 0.0239(6) Uani 1.00 d . . .
O2 O -0.1699(2) 0.8349(1) 0.4531(2) 0.0218(5) Uani 1.00 d . . .
C1 C 0.1216(3) 0.9180(2) 0.7551(3) 0.0158(6) Uani 1.00 d . . .
C2 C -0.0260(3) 0.9075(2) 0.6507(3) 0.0199(7) Uani 1.00 d . . .
C3 C -0.0309(3) 0.8616(2) 0.5291(3) 0.0188(7) Uani 1.00 d . . .
C4 C 0.0646(3) 0.7882(2) 0.5652(3) 0.0180(6) Uani 1.00 d . . .
C5 C 0.2136(3) 0.8069(2) 0.6644(3) 0.0157(6) Uani 1.00 d . . .
C6 C 0.5223(3) 0.9283(2) 0.6451(3) 0.0207(7) Uani 1.00 d . . .
C7 C 0.6463(3) 0.9644(2) 0.7274(3) 0.0227(7) Uani 1.00 d . . .
C8 C 0.6769(3) 0.9688(2) 0.8599(3) 0.0212(7) Uani 1.00 d . . .
C9 C 0.5846(3) 0.9370(2) 0.9103(3) 0.0176(6) Uani 1.00 d . . .
C10 C 0.4586(3) 0.9004(2) 0.8291(3) 0.0158(6) Uani 1.00 d . . .
C11 C 0.3629(3) 0.8624(2) 0.8883(3) 0.0161(6) Uani 1.00 d . . .
C12 C 0.2127(3) 0.8431(2) 0.7928(3) 0.0148(6) Uani 1.00 d . . .
C13 C 0.2885(3) 0.8624(2) 0.6022(3) 0.0173(7) Uani 1.00 d . . .
C14 C 0.4264(3) 0.8965(2) 0.6950(3) 0.0165(6) Uani 1.00 d . . .
C15 C 0.1471(3) 0.7826(2) 0.8604(3) 0.0172(7) Uani 1.00 d . . .
C16 C 0.1385(3) 0.8108(2) 0.9866(3) 0.0169(7) Uani 1.00 d . . .
C17 C 0.0232(3) 0.8551(2) 0.9860(3) 0.0216(7) Uani 1.00 d . . .
C18 C 0.0134(4) 0.8805(2) 1.1012(3) 0.0255(8) Uani 1.00 d . . .
C19 C 0.1202(4) 0.8621(2) 1.2194(3) 0.0240(8) Uani 1.00 d . . .
C20 C 0.2350(4) 0.8178(2) 1.2223(3) 0.0288(8) Uani 1.00 d . . .
C21 C 0.2437(3) 0.7926(2) 1.1064(3) 0.0238(8) Uani 1.00 d . . .
C22 C -0.2657(4) 0.8980(2) 0.3914(4) 0.0364(9) Uani 1.00 d . . .
C23 C -0.3936(4) 0.8673(2) 0.2852(4) 0.0387(10) Uani 1.00 d . . .
H1 H -0.0811 0.8791 0.6882 0.0239 Uiso 1.00 calc . . .
H2 H -0.0655 0.9590 0.6239 0.0239 Uiso 1.00 calc . . .
H3 H -0.0007 0.8962 0.4772 0.0226 Uiso 1.00 calc . . .
H4 H 0.0236 0.7490 0.6017 0.0215 Uiso 1.00 calc . . .
H5 H 0.0713 0.7675 0.4881 0.0215 Uiso 1.00 calc . . .
H6 H 0.2647 0.7580 0.6857 0.0188 Uiso 1.00 calc . . .
H7 H 0.5018 0.9250 0.5541 0.0249 Uiso 1.00 calc . . .
H8 H 0.7100 0.9861 0.6928 0.0272 Uiso 1.00 calc . . .
H9 H 0.7615 0.9938 0.9165 0.0254 Uiso 1.00 calc . . .
H10 H 0.6071 0.9399 1.0016 0.0211 Uiso 1.00 calc . . .
H11 H 0.3565 0.8982 0.9523 0.0193 Uiso 1.00 calc . . .
H12 H 0.4056 0.8139 0.9292 0.0193 Uiso 1.00 calc . . .
H13 H 0.2271 0.9058 0.5627 0.0208 Uiso 1.00 calc . . .
H14 H 0.3063 0.8330 0.5369 0.0208 Uiso 1.00 calc . . .
H15 H 0.0541 0.7707 0.8008 0.0207 Uiso 1.00 calc . . .
H16 H 0.2026 0.7353 0.8788 0.0207 Uiso 1.00 calc . . .
H17 H -0.0502 0.8682 0.9049 0.0259 Uiso 1.00 calc . . .
H18 H -0.0662 0.9104 1.0987 0.0306 Uiso 1.00 calc . . .
H19 H 0.1148 0.8798 1.2987 0.0289 Uiso 1.00 calc . . .
H20 H 0.3080 0.8045 1.3037 0.0346 Uiso 1.00 calc . . .
H21 H 0.3231 0.7624 1.1094 0.0285 Uiso 1.00 calc . . .
H22 H -0.2204 0.9353 0.3559 0.0437 Uiso 1.00 calc . . .
H23 H -0.2922 0.9240 0.4546 0.0437 Uiso 1.00 calc . . .
H24 H -0.4394 0.8299 0.3200 0.0464 Uiso 1.00 calc . . .
H25 H -0.4558 0.9105 0.2462 0.0464 Uiso 1.00 calc . . .
H26 H -0.3680 0.8417 0.2212 0.0464 Uiso 1.00 calc . . .

loop_
_atom_site_aniso_label
_atom_site_aniso_U_11
_atom_site_aniso_U_22
_atom_site_aniso_U_33
_atom_site_aniso_U_12
_atom_site_aniso_U_13
_atom_site_aniso_U_23
O1 0.028(1) 0.0119(9) 0.030(1) -0.0014(9) 0.0091(10) -0.0054(8)
O2 0.0148(10) 0.020(1) 0.023(1) 0.0001(8) -0.0011(8) 0.0011(8)
C1 0.019(1) 0.014(1) 0.016(1) 0.000(1) 0.009(1) -0.0009(10)
C2 0.017(1) 0.018(1) 0.023(1) 0.002(1) 0.006(1) 0.000(1)
C3 0.016(1) 0.018(1) 0.022(1) -0.003(1) 0.006(1) -0.001(1)
C4 0.016(1) 0.016(1) 0.018(1) -0.001(1) 0.002(1) -0.006(1)
C5 0.015(1) 0.014(1) 0.015(1) 0.000(1) 0.003(1) -0.0020(9)
C6 0.022(1) 0.021(1) 0.021(1) 0.001(1) 0.010(1) -0.002(1)
C7 0.020(1) 0.019(1) 0.032(2) -0.003(1) 0.013(1) 0.000(1)
C8 0.015(1) 0.018(1) 0.028(2) -0.002(1) 0.007(1) -0.002(1)
C9 0.017(1) 0.016(1) 0.017(1) 0.000(1) 0.003(1) -0.003(1)
C10 0.014(1) 0.012(1) 0.021(1) 0.001(1) 0.006(1) -0.0001(10)
C11 0.016(1) 0.016(1) 0.015(1) -0.002(1) 0.004(1) -0.0017(10)
C12 0.015(1) 0.012(1) 0.015(1) -0.0021(10) 0.004(1) -0.0010(10)
C13 0.015(1) 0.020(1) 0.016(1) -0.001(1) 0.005(1) -0.001(1)
C14 0.016(1) 0.015(1) 0.018(1) -0.001(1) 0.005(1) -0.001(1)
C15 0.017(1) 0.013(1) 0.021(1) -0.002(1) 0.007(1) 0.000(1)
C16 0.019(1) 0.014(1) 0.019(1) -0.004(1) 0.009(1) 0.0007(10)
C17 0.019(1) 0.023(1) 0.021(1) 0.002(1) 0.006(1) 0.002(1)
C18 0.028(2) 0.024(2) 0.027(2) 0.003(1) 0.013(1) 0.000(1)
C19 0.032(2) 0.024(1) 0.018(1) -0.003(1) 0.011(1) 0.000(1)
C20 0.028(2) 0.036(2) 0.019(1) -0.001(1) 0.005(1) 0.004(1)
C21 0.022(2) 0.027(2) 0.023(2) 0.004(1) 0.009(1) 0.007(1)
C22 0.026(2) 0.026(2) 0.044(2) 0.003(1) -0.001(2) 0.008(2)
C23 0.027(2) 0.033(2) 0.039(2) 0.007(2) -0.005(2) 0.000(2)

loop_
_atom_type_symbol
_atom_type_description
_atom_type_scat_dispersion_real
_atom_type_scat_dispersion_imag
_atom_type_scat_source
H H 0.000 0.000
;International Tables for Crystallography
(1992, Vol. C, Table 6.1.1.2)
;
C C 0.003 0.002
;International Tables for Crystallography
(1992, Vol. C, Tables 4.2.6.8 and 6.1.1.1)
;
O O 0.011 0.006
;International Tables for Crystallography
(1992, Vol. C, Tables 4.2.6.8 and 6.1.1.1)
;

loop_
_geom_angle_atom_site_label_1
_geom_angle_atom_site_label_2
_geom_angle_atom_site_label_3
_geom_angle
_geom_angle_site_symmetry_1
_geom_angle_site_symmetry_2
_geom_angle_site_symmetry_3
_geom_angle_publ_flag
C3 O2 C22 113.7(2) . . . yes
O1 C1 C2 120.9(3) . . . yes
O1 C1 C12 122.9(3) . . . yes
C2 C1 C12 116.2(2) . . . yes
C1 C2 C3 114.2(2) . . . yes
O2 C3 C2 111.2(2) . . . yes
O2 C3 C4 107.5(2) . . . yes
C2 C3 C4 111.9(2) . . . yes
C3 C4 C5 112.8(2) . . . yes
C4 C5 C12 112.3(2) . . . yes
C4 C5 C13 109.7(2) . . . yes
C12 C5 C13 111.1(2) . . . yes
C7 C6 C14 120.7(3) . . . yes
C6 C7 C8 119.8(3) . . . yes
C7 C8 C9 120.1(3) . . . yes
C8 C9 C10 121.2(3) . . . yes
C9 C10 C11 119.9(3) . . . yes
C9 C10 C14 119.0(3) . . . yes
C11 C10 C14 121.1(2) . . . yes
C10 C11 C12 116.0(2) . . . yes
C1 C12 C5 106.9(2) . . . yes
C1 C12 C11 111.4(2) . . . yes
C1 C12 C15 109.3(2) . . . yes
C5 C12 C11 110.8(2) . . . yes
C5 C12 C15 110.3(2) . . . yes
C11 C12 C15 108.2(2) . . . yes
C5 C13 C14 115.2(2) . . . yes
C6 C14 C10 119.2(3) . . . yes
C6 C14 C13 119.4(3) . . . yes
C10 C14 C13 121.3(3) . . . yes
C12 C15 C16 115.8(2) . . . yes
C15 C16 C17 121.0(3) . . . yes
C15 C16 C21 121.1(3) . . . yes
C17 C16 C21 117.8(3) . . . yes
C16 C17 C18 121.6(3) . . . yes
C17 C18 C19 119.5(3) . . . yes
C18 C19 C20 120.0(3) . . . yes
C19 C20 C21 120.0(3) . . . yes
C16 C21 C20 121.1(3) . . . yes
O2 C22 C23 111.3(3) . . . yes

loop_
_geom_bond_atom_site_label_1
_geom_bond_atom_site_label_2
_geom_bond_distance
_geom_bond_site_symmetry_1
_geom_bond_site_symmetry_2
_geom_bond_publ_flag
O1 C1 1.211(3) . . yes
O2 C3 1.422(3) . . yes
O2 C22 1.424(4) . . yes
C1 C2 1.521(4) . . yes
C1 C12 1.522(4) . . yes
C2 C3 1.536(4) . . yes
C3 C4 1.525(4) . . yes
C4 C5 1.534(4) . . yes
C5 C12 1.551(4) . . yes
C5 C13 1.532(4) . . yes
C6 C7 1.387(4) . . yes
C6 C14 1.410(4) . . yes
C7 C8 1.382(5) . . yes
C8 C9 1.380(4) . . yes
C9 C10 1.400(4) . . yes
C10 C11 1.518(4) . . yes
C10 C14 1.395(4) . . yes
C11 C12 1.532(4) . . yes
C12 C15 1.560(4) . . yes
C13 C14 1.504(4) . . yes
C15 C16 1.512(4) . . yes
C16 C17 1.396(4) . . yes
C16 C21 1.385(4) . . yes
C17 C18 1.387(4) . . yes
C18 C19 1.381(4) . . yes
C19 C20 1.384(5) . . yes
C20 C21 1.389(5) . . yes
C22 C23 1.477(5) . . yes

loop_
_geom_contact_atom_site_label_1
_geom_contact_atom_site_label_2
_geom_contact_distance
_geom_contact_site_symmetry_1
_geom_contact_site_symmetry_2
_geom_contact_publ_flag
O1 C18 3.327(4) . 3_577 ?
O1 C22 3.400(5) . 3_576 ?
O1 C9 3.499(4) . 3_677 ?
O1 C8 3.542(4) . 3_677 ?
O2 C20 3.477(4) . 4_464 ?
C10 C15 3.565(4) . 4_565 ?
C20 C23 3.538(5) . 4_566 ?
